data_1517539
loop_
_publ_author_name
'Pulukkody, Randara'
'Kyran, Samuel J.'
'Drummond, Michael J.'
'Hsieh, Chung-Hung'
'Darensbourg, Donald J.'
'Darensbourg, Marcetta Y.'

_publ_section_title
;
 Hammett correlations as test of mechanism of CO-induced disulfide
 elimination from dinitrosyl iron complexes
;
_journal_issue 10
_journal_name_full 'Chemical Science'
_journal_page_first 3795
_journal_paper_doi 10.1039/C4SC01523A
_journal_volume 5
_journal_year 2014
_chemical_formula_moiety 'C28 H33 Fe N4 O2 S, 1(C3 H6)'
_chemical_formula_sum 'C31 H39 Fe N4 O2 S'
_chemical_formula_weight 587.57
_chemical_name_systematic
;
 ?
;
_space_group_crystal_system monoclinic
_space_group_IT_number 14
_space_group_name_Hall '-P 2ybc'
_space_group_name_H-M_alt 'P 1 21/c 1'
_symmetry_space_group_name_Hall '-P 2ybc'
_symmetry_space_group_name_H-M 'P 1 21/c 1'
_atom_sites_solution_hydrogens geom
_audit_creation_date 2014-06-07
_audit_creation_method
;
Olex2 1.2-beta
(compiled 2013.09.17 svn.r2790 for OlexSys, GUI svn.r4601)
;
_cell_angle_alpha 90
_cell_angle_beta 93.720(2)
_cell_angle_gamma 90
_cell_formula_units_Z 4
_cell_length_a 16.745(3)
_cell_length_b 8.1442(14)
_cell_length_c 22.278(4)
_cell_measurement_reflns_used 9926
_cell_measurement_temperature 110.15
_cell_measurement_theta_max 27.355
_cell_measurement_theta_min 2.438
_cell_volume 3031.8(9)
_computing_data_reduction 'SAINT v8.27A (Bruker, 2012)'
_computing_molecular_graphics
;
O. V. Dolomanov, L. J. Bourhis, R. J. Gildea, J. A. K. Howard and H. Puschmann,
OLEX2: a complete structure solution, refinement and analysis program.
J. Appl. Cryst. (2009). 42, 339-341.
;
_computing_publication_material
;
O. V. Dolomanov, L. J. Bourhis, R. J. Gildea, J. A. K. Howard and H. Puschmann,
OLEX2: a complete structure solution, refinement and analysis program.
J. Appl. Cryst. (2009). 42, 339-341.
;
_computing_structure_refinement
;
SHELX, G.M. Sheldrick, Acta Cryst.
(2008). A64, 112-122
;
_diffrn_ambient_temperature 110.15
_diffrn_measured_fraction_theta_full 0.997
_diffrn_measured_fraction_theta_max 0.997
_diffrn_measurement_device_type 'Bruker APEX-II CCD'
_diffrn_measurement_method '\f and \w scans'
_diffrn_radiation_monochromator graphite
_diffrn_radiation_type MoK\a
_diffrn_radiation_wavelength 0.71073
_diffrn_reflns_av_R_equivalents 0.0548
_diffrn_reflns_av_unetI/netI 0.0416
_diffrn_reflns_Laue_measured_fraction_full 0.997
_diffrn_reflns_Laue_measured_fraction_max 0.997
_diffrn_reflns_limit_h_max 22
_diffrn_reflns_limit_h_min -22
_diffrn_reflns_limit_k_max 10
_diffrn_reflns_limit_k_min -10
_diffrn_reflns_limit_l_max 29
_diffrn_reflns_limit_l_min -29
_diffrn_reflns_number 35261
_diffrn_reflns_point_group_measured_fraction_full 0.997
_diffrn_reflns_point_group_measured_fraction_max 0.997
_diffrn_reflns_theta_full 25.242
_diffrn_reflns_theta_max 27.967
_diffrn_reflns_theta_min 1.832
_diffrn_standards_number 0
_exptl_absorpt_coefficient_mu 0.600
_exptl_absorpt_correction_T_max 0.7456
_exptl_absorpt_correction_T_min 0.6600
_exptl_absorpt_correction_type multi-scan
_exptl_absorpt_process_details
;
SADABS-2012/1 (Bruker,2012) was used for absorption correction.
wR2(int) was 0.0789 before and 0.0690 after correction.
The Ratio of minimum to maximum transmission is 0.8852.
The \l/2 correction factor is 0.0015.
;
_exptl_crystal_colour purple
_exptl_crystal_colour_primary brown
_exptl_crystal_density_diffrn 1.287
_exptl_crystal_description block
_exptl_crystal_F_000 1244
_exptl_crystal_size_max 0.4
_exptl_crystal_size_mid 0.2
_exptl_crystal_size_min 0.08
_refine_diff_density_max 1.141
_refine_diff_density_min -0.616
_refine_diff_density_rms 0.069
_refine_ls_extinction_method none
_refine_ls_goodness_of_fit_ref 1.029
_refine_ls_hydrogen_treatment constr
_refine_ls_matrix_type full
_refine_ls_number_parameters 357
_refine_ls_number_reflns 7279
_refine_ls_number_restraints 19
_refine_ls_restrained_S_all 1.033
_refine_ls_R_factor_all 0.0570
_refine_ls_R_factor_gt 0.0439
_refine_ls_shift/su_max 0.001
_refine_ls_shift/su_mean 0.000
_refine_ls_structure_factor_coef Fsqd
_refine_ls_weighting_details 'w=1/[\s^2^(Fo^2^)+(0.0760P)^2^+1.5914P] where P=(Fo^2^+2Fc^2^)/3'
_refine_ls_weighting_scheme calc
_refine_ls_wR_factor_gt 0.1268
_refine_ls_wR_factor_ref 0.1378
_reflns_Friedel_coverage 0.000
_reflns_number_gt 5888
_reflns_number_total 7279
_reflns_threshold_expression 'I > 2\s(I)'
_cod_duplicate_entry 1516676
_cod_data_source_file c4sc01523a2.cif
_cod_data_source_block simesdnicsph_me_0m
_cod_original_cell_volume 3031.7(9)
_cod_database_code 1517539
_shelxl_version_number 2013-4
_shelx_space_group_comment
;
The symmetry employed for this shelxl refinement is uniquely defined
by the following loop, which should always be used as a source of
symmetry information in preference to the above space-group names.
They are only intended as comments.
;
_shelx_estimated_absorpt_t_max 0.954
_shelx_estimated_absorpt_t_min 0.795
_olex2_refinement_description
;
1. Fixed Uiso
 At 1.2 times of:
  All C(H) groups, All C(H,H) groups
 At 1.5 times of:
  All C(H,H,H) groups
2. Restrained distances
 C2C-C1C = C3C-C2C = C5C-C4C = C6C-C5C = C6C-C4C_$1 = C6C_$1-C4C = C3C_$1-C1C =
  C3C-C1C_$1
 1.54 with sigma of 0.005
 C4C-C6C = C5C-C4C_$1 = C6C-C5C_$1 = C4C_$1-C6C_$1 = C5C_$1-C4C = C6C_$1-C5C
 2.5 with sigma of 0.01
 C3C-C2C_$1
 2.5 with sigma of 0.005
 C1C_$1-C3C_$1
 2.5 with sigma of 0.005
 C2C_$1-C1C
 2.5 with sigma of 0.005
 C3C_$1-C2C
 2.5 with sigma of 0.005
 C1C-C3C
 2.5 with sigma of 0.005
3. Uiso/Uaniso restraints and constraints
Uanis(C1C) = Uanis(C2C) = Uanis(C3C) = Uanis(C4C) = Uanis(C5C) = Uanis(C6C)
4. Others
 Sof(C4C)=Sof(H4CA)=Sof(H4CB)=Sof(C5C)=Sof(H5CA)=Sof(H5CB)=Sof(C6C)=Sof(H6CA)=
 Sof(H6CB)=1-FVAR(1)
 Sof(C1C)=Sof(H1CA)=Sof(H1CB)=Sof(C2C)=Sof(H2CA)=Sof(H2CB)=Sof(C3C)=Sof(H3CA)=
 Sof(H3CB)=FVAR(1)
5.a Secondary CH2 refined with riding coordinates:
 C2(H2A,H2B), C3(H3A,H3B), C1C(H1CA,H1CB), C2C(H2CA,H2CB), C3C(H3CA,H3CB),
 C4C(H4CA,H4CB), C5C(H5CA,H5CB), C6C(H6CA,H6CB)
5.b Aromatic/amide H refined with riding coordinates:
 C5(H5), C6(H6), C8(H8), C9(H9), C13(H13), C15(H15), C22(H22), C24(H24)
5.c Idealised Me refined as rotating group:
 C10(H10A,H10B,H10C), C17(H17A,H17B,H17C), C18(H18A,H18B,H18C), C19(H19A,H19B,
 H19C), C26(H26A,H26B,H26C), C27(H27A,H27B,H27C), C28(H28A,H28B,H28C)
;

loop_
_space_group_symop_operation_xyz
'x, y, z'
'-x, y+1/2, -z+1/2'
'-x, -y, -z'
'x, -y-1/2, z-1/2'

loop_
_atom_site_label
_atom_site_type_symbol
_atom_site_fract_x
_atom_site_fract_y
_atom_site_fract_z
_atom_site_U_iso_or_equiv
_atom_site_adp_type
_atom_site_occupancy
_atom_site_site_symmetry_order
_atom_site_calc_flag
_atom_site_refinement_flags_posn
_atom_site_refinement_flags_adp
_atom_site_refinement_flags_occupancy
_atom_site_disorder_assembly
_atom_site_disorder_group
Fe1 Fe 0.68183(2) 0.83972(3) 0.82413(2) 0.02435(10) Uani 1 1 d . . . . .
N1 N 0.64322(10) 0.76878(19) 0.75788(8) 0.0258(3) Uani 1 1 d . . . . .
N2 N 0.62719(12) 0.8030(2) 0.88294(8) 0.0324(4) Uani 1 1 d . . . . .
O1 O 0.60581(10) 0.7100(2) 0.71706(7) 0.0389(4) Uani 1 1 d . . . . .
O2 O 0.57988(12) 0.7623(2) 0.91669(8) 0.0495(5) Uani 1 1 d . . . . .
S1 S 0.80383(4) 0.73953(7) 0.84975(3) 0.04197(16) Uani 1 1 d . . . . .
C1 C 0.68789(11) 1.0903(2) 0.81749(8) 0.0257(4) Uani 1 1 d . . . . .
C2 C 0.69041(19) 1.3574(3) 0.77831(11) 0.0439(6) Uani 1 1 d . . . . .
H2A H 0.6398 1.4066 0.7614 0.053 Uiso 1 1 calc R U . . .
H2B H 0.7360 1.4131 0.7608 0.053 Uiso 1 1 calc R U . . .
C3 C 0.6969(2) 1.3677(3) 0.84674(11) 0.0477(7) Uani 1 1 d . . . . .
H3A H 0.7496 1.4115 0.8619 0.057 Uiso 1 1 calc R U . . .
H3B H 0.6539 1.4368 0.8619 0.057 Uiso 1 1 calc R U . . .
C4 C 0.85187(13) 0.6642(3) 0.78752(13) 0.0406(6) Uani 1 1 d . . . . .
C5 C 0.83227(14) 0.7096(3) 0.72824(13) 0.0453(6) Uani 1 1 d . . . . .
H5 H 0.7893 0.7837 0.7195 0.054 Uiso 1 1 calc R U . . .
C6 C 0.87441(16) 0.6486(3) 0.68190(16) 0.0528(7) Uani 1 1 d . . . . .
H6 H 0.8605 0.6825 0.6418 0.063 Uiso 1 1 calc R U . . .
C7 C 0.93739(15) 0.5373(3) 0.69327(17) 0.0572(8) Uani 1 1 d . . . . .
C8 C 0.95612(15) 0.4915(3) 0.75151(17) 0.0577(8) Uani 1 1 d . . . . .
H8 H 0.9983 0.4154 0.7601 0.069 Uiso 1 1 calc R U . . .
C9 C 0.91517(15) 0.5531(3) 0.79778(15) 0.0536(7) Uani 1 1 d . . . . .
H9 H 0.9301 0.5197 0.8378 0.064 Uiso 1 1 calc R U . . .
C10 C 0.9807(2) 0.4675(5) 0.6408(2) 0.0883(13) Uani 1 1 d . . . . .
H10A H 1.0352 0.4356 0.6548 0.132 Uiso 1 1 calc R U . . .
H10B H 0.9830 0.5510 0.6093 0.132 Uiso 1 1 calc R U . . .
H10C H 0.9517 0.3711 0.6245 0.132 Uiso 1 1 calc R U . . .
C11 C 0.68505(14) 1.1489(2) 0.92621(9) 0.0303(4) Uani 1 1 d . . . . .
C12 C 0.61135(15) 1.1481(2) 0.95132(10) 0.0337(5) Uani 1 1 d . . . . .
C13 C 0.60987(15) 1.1060(3) 1.01179(10) 0.0375(5) Uani 1 1 d . . . . .
H13 H 0.5601 1.1058 1.0300 0.045 Uiso 1 1 calc R U . . .
C14 C 0.67864(15) 1.0645(3) 1.04614(9) 0.0373(5) Uani 1 1 d . . . . .
C15 C 0.75078(15) 1.0707(3) 1.01978(10) 0.0387(5) Uani 1 1 d . . . . .
H15 H 0.7984 1.0443 1.0433 0.046 Uiso 1 1 calc R U . . .
C16 C 0.75592(14) 1.1146(3) 0.95976(10) 0.0345(5) Uani 1 1 d . . . . .
C17 C 0.53552(17) 1.1885(4) 0.91411(13) 0.0517(7) Uani 1 1 d . . . . .
H17A H 0.5420 1.2933 0.8934 0.078 Uiso 1 1 calc R U . . .
H17B H 0.4910 1.1968 0.9404 0.078 Uiso 1 1 calc R U . . .
H17C H 0.5242 1.1016 0.8843 0.078 Uiso 1 1 calc R U . . .
C18 C 0.83571(16) 1.1253(4) 0.93288(13) 0.0512(7) Uani 1 1 d . . . . .
H18A H 0.8358 1.0535 0.8976 0.077 Uiso 1 1 calc R U . . .
H18B H 0.8779 1.0907 0.9627 0.077 Uiso 1 1 calc R U . . .
H18C H 0.8455 1.2389 0.9207 0.077 Uiso 1 1 calc R U . . .
C19 C 0.6744(2) 1.0133(3) 1.11110(10) 0.0508(7) Uani 1 1 d . . . . .
H19A H 0.6703 0.8934 1.1134 0.076 Uiso 1 1 calc R U . . .
H19B H 0.6272 1.0632 1.1276 0.076 Uiso 1 1 calc R U . . .
H19C H 0.7227 1.0500 1.1344 0.076 Uiso 1 1 calc R U . . .
C20 C 0.69183(13) 1.1165(2) 0.70715(9) 0.0264(4) Uani 1 1 d . . . . .
C21 C 0.61902(13) 1.0869(3) 0.67520(10) 0.0323(4) Uani 1 1 d . . . . .
C22 C 0.62077(16) 1.0337(3) 0.61591(10) 0.0403(5) Uani 1 1 d . . . . .
H22 H 0.5716 1.0133 0.5934 0.048 Uiso 1 1 calc R U . . .
C23 C 0.69145(18) 1.0098(3) 0.58884(10) 0.0429(6) Uani 1 1 d . . . . .
C24 C 0.76289(16) 1.0421(3) 0.62226(11) 0.0423(6) Uani 1 1 d . . . . .
H24 H 0.8121 1.0263 0.6041 0.051 Uiso 1 1 calc R U . . .
C25 C 0.76438(13) 1.0967(3) 0.68137(10) 0.0331(5) Uani 1 1 d . . . . .
C26 C 0.84209(16) 1.1309(4) 0.71666(15) 0.0539(7) Uani 1 1 d . . . . .
H26A H 0.8447 1.2474 0.7277 0.081 Uiso 1 1 calc R U . . .
H26B H 0.8868 1.1040 0.6921 0.081 Uiso 1 1 calc R U . . .
H26C H 0.8455 1.0637 0.7532 0.081 Uiso 1 1 calc R U . . .
C27 C 0.54094(15) 1.1115(4) 0.70344(13) 0.0481(6) Uani 1 1 d . . . . .
H27A H 0.5421 1.0530 0.7419 0.072 Uiso 1 1 calc R U . . .
H27B H 0.4972 1.0686 0.6766 0.072 Uiso 1 1 calc R U . . .
H27C H 0.5325 1.2289 0.7103 0.072 Uiso 1 1 calc R U . . .
C28 C 0.6916(3) 0.9510(4) 0.52480(12) 0.0672(9) Uani 1 1 d . . . . .
H28A H 0.7122 0.8384 0.5242 0.101 Uiso 1 1 calc R U . . .
H28B H 0.7258 1.0228 0.5022 0.101 Uiso 1 1 calc R U . . .
H28C H 0.6369 0.9534 0.5063 0.101 Uiso 1 1 calc R U . . .
N3 N 0.68746(12) 1.1934(2) 0.86391(8) 0.0327(4) Uani 1 1 d . . . . .
N4 N 0.69224(12) 1.1782(2) 0.76748(8) 0.0297(4) Uani 1 1 d . . . . .
C1C C 0.9351(8) 0.6171(19) 1.0091(9) 0.210(4) Uani 0.389(10) 1 d D . P A 1
H1CA H 0.8904 0.5609 0.9862 0.252 Uiso 0.389(10) 1 calc R U P A 1
H1CB H 0.9145 0.7201 1.0259 0.252 Uiso 0.389(10) 1 calc R U P A 1
C2C C 1.0026(11) 0.6556(14) 0.9674(8) 0.210(4) Uani 0.389(10) 1 d D . P A 1
H2CA H 0.9828 0.7318 0.9351 0.252 Uiso 0.389(10) 1 calc R U P A 1
H2CB H 1.0480 0.7086 0.9906 0.252 Uiso 0.389(10) 1 calc R U P A 1
C3C C 1.0302(10) 0.494(3) 0.9398(4) 0.210(4) Uani 0.389(10) 1 d D . P A 1
H3CA H 1.0715 0.5170 0.9111 0.252 Uiso 0.389(10) 1 calc R U P A 1
H3CB H 0.9844 0.4395 0.9178 0.252 Uiso 0.389(10) 1 calc R U P A 1
C4C C 0.9715(7) 0.6629(10) 0.9799(6) 0.210(4) Uani 0.611(10) 1 d D . P A 2
H4CA H 0.9753 0.7842 0.9796 0.252 Uiso 0.611(10) 1 calc R U P A 2
H4CB H 0.9258 0.6292 0.9523 0.252 Uiso 0.611(10) 1 calc R U P A 2
C5C C 1.0494(6) 0.5864(15) 0.9603(5) 0.210(4) Uani 0.611(10) 1 d D . P A 2
H5CA H 1.0941 0.6143 0.9898 0.252 Uiso 0.611(10) 1 calc R U P A 2
H5CB H 1.0619 0.6307 0.9206 0.252 Uiso 0.611(10) 1 calc R U P A 2
C6C C 1.0397(6) 0.3991(15) 0.9564(4) 0.210(4) Uani 0.611(10) 1 d D . P A 2
H6CA H 0.9926 0.3704 0.9293 0.252 Uiso 0.611(10) 1 calc R U P A 2
H6CB H 1.0878 0.3487 0.9405 0.252 Uiso 0.611(10) 1 calc R U P A 2

loop_
_atom_site_aniso_label
_atom_site_aniso_U_11
_atom_site_aniso_U_22
_atom_site_aniso_U_33
_atom_site_aniso_U_23
_atom_site_aniso_U_13
_atom_site_aniso_U_12
Fe1 0.02956(17) 0.01637(15) 0.02665(16) 0.00189(10) -0.00165(11) -0.00344(10)
N1 0.0292(8) 0.0189(8) 0.0297(8) 0.0003(6) 0.0049(7) -0.0006(6)
N2 0.0452(10) 0.0232(8) 0.0283(9) 0.0015(7) -0.0010(8) -0.0065(7)
O1 0.0509(10) 0.0364(8) 0.0287(8) -0.0082(7) -0.0021(7) -0.0094(7)
O2 0.0648(12) 0.0493(11) 0.0361(9) 0.0047(8) 0.0155(8) -0.0160(9)
S1 0.0372(3) 0.0308(3) 0.0555(4) 0.0017(3) -0.0156(3) -0.0004(2)
C1 0.0306(10) 0.0205(9) 0.0259(9) 0.0035(7) 0.0007(8) -0.0042(7)
C2 0.0784(18) 0.0184(10) 0.0351(12) 0.0040(8) 0.0044(12) -0.0068(10)
C3 0.089(2) 0.0195(10) 0.0348(12) -0.0004(9) 0.0103(12) -0.0120(11)
C4 0.0260(10) 0.0249(11) 0.0691(17) 0.0020(10) -0.0090(10) -0.0058(8)
C5 0.0292(11) 0.0352(12) 0.0721(18) 0.0123(12) 0.0079(11) 0.0046(9)
C6 0.0359(13) 0.0459(15) 0.078(2) 0.0101(14) 0.0186(13) 0.0033(11)
C7 0.0290(12) 0.0407(14) 0.103(3) -0.0056(15) 0.0156(14) -0.0008(10)
C8 0.0298(12) 0.0390(14) 0.102(3) -0.0078(15) -0.0127(14) 0.0051(10)
C9 0.0352(12) 0.0367(13) 0.085(2) -0.0072(13) -0.0225(13) 0.0036(10)
C10 0.0554(19) 0.076(2) 0.139(4) -0.002(2) 0.045(2) 0.0189(17)
C11 0.0485(12) 0.0191(9) 0.0233(9) -0.0020(7) 0.0025(9) -0.0054(8)
C12 0.0455(12) 0.0223(10) 0.0338(11) 0.0002(8) 0.0059(9) 0.0025(9)
C13 0.0526(14) 0.0269(10) 0.0344(11) -0.0014(9) 0.0138(10) 0.0022(10)
C14 0.0606(15) 0.0260(10) 0.0253(10) -0.0043(8) 0.0032(10) -0.0032(10)
C15 0.0496(13) 0.0359(12) 0.0292(11) -0.0052(9) -0.0074(10) -0.0054(10)
C16 0.0432(12) 0.0290(10) 0.0312(11) -0.0066(8) 0.0011(9) -0.0100(9)
C17 0.0516(15) 0.0524(16) 0.0511(15) 0.0159(13) 0.0035(12) 0.0147(12)
C18 0.0435(14) 0.0619(17) 0.0480(15) -0.0104(13) 0.0025(11) -0.0180(13)
C19 0.085(2) 0.0430(14) 0.0248(11) -0.0016(10) 0.0039(12) -0.0051(13)
C20 0.0373(11) 0.0178(8) 0.0240(9) 0.0044(7) 0.0007(8) -0.0029(8)
C21 0.0384(11) 0.0246(10) 0.0331(11) 0.0071(8) -0.0041(9) -0.0001(8)
C22 0.0574(15) 0.0296(11) 0.0320(11) 0.0045(9) -0.0120(10) -0.0050(10)
C23 0.0760(18) 0.0261(11) 0.0265(11) 0.0036(8) 0.0029(11) -0.0003(11)
C24 0.0562(14) 0.0324(12) 0.0402(12) 0.0075(10) 0.0190(11) 0.0042(10)
C25 0.0387(11) 0.0259(10) 0.0349(11) 0.0082(8) 0.0036(9) -0.0033(9)
C26 0.0353(13) 0.0570(17) 0.0691(19) 0.0065(14) 0.0011(12) -0.0114(12)
C27 0.0348(12) 0.0507(15) 0.0580(16) 0.0076(13) -0.0020(11) 0.0055(11)
C28 0.126(3) 0.0484(16) 0.0273(12) -0.0019(11) 0.0072(15) 0.0009(17)
N3 0.0549(12) 0.0175(8) 0.0259(9) 0.0016(6) 0.0049(8) -0.0074(7)
N4 0.0468(10) 0.0175(8) 0.0248(8) 0.0021(6) 0.0012(7) -0.0045(7)
C1C 0.118(5) 0.353(12) 0.154(5) 0.044(7) -0.015(4) -0.053(7)
C2C 0.118(5) 0.353(12) 0.154(5) 0.044(7) -0.015(4) -0.053(7)
C3C 0.118(5) 0.353(12) 0.154(5) 0.044(7) -0.015(4) -0.053(7)
C4C 0.118(5) 0.353(12) 0.154(5) 0.044(7) -0.015(4) -0.053(7)
C5C 0.118(5) 0.353(12) 0.154(5) 0.044(7) -0.015(4) -0.053(7)
C6C 0.118(5) 0.353(12) 0.154(5) 0.044(7) -0.015(4) -0.053(7)

loop_
_atom_type_symbol
_atom_type_description
_atom_type_scat_dispersion_real
_atom_type_scat_dispersion_imag
_atom_type_scat_source
C C 0.0033 0.0016 'International Tables Vol C Tables 4.2.6.8 and 6.1.1.4'
H H 0.0000 0.0000 'International Tables Vol C Tables 4.2.6.8 and 6.1.1.4'
N N 0.0061 0.0033 'International Tables Vol C Tables 4.2.6.8 and 6.1.1.4'
O O 0.0106 0.0060 'International Tables Vol C Tables 4.2.6.8 and 6.1.1.4'
S S 0.1246 0.1234 'International Tables Vol C Tables 4.2.6.8 and 6.1.1.4'
Fe Fe 0.3463 0.8444 'International Tables Vol C Tables 4.2.6.8 and 6.1.1.4'

loop_
_geom_angle_atom_site_label_1
_geom_angle_atom_site_label_2
_geom_angle_atom_site_label_3
_geom_angle
_geom_angle_site_symmetry_1
_geom_angle_site_symmetry_3
N1 Fe1 S1 113.11(6) . .
N1 Fe1 C1 107.33(8) . .
N2 Fe1 N1 115.39(9) . .
N2 Fe1 S1 105.75(7) . .
N2 Fe1 C1 105.48(8) . .
C1 Fe1 S1 109.43(6) . .
O1 N1 Fe1 168.64(16) . .
O2 N2 Fe1 167.84(17) . .
C4 S1 Fe1 112.50(8) . .
N3 C1 Fe1 124.66(14) . .
N4 C1 Fe1 127.04(15) . .
N4 C1 N3 108.30(17) . .
H2A C2 H2B 109.2 . .
C3 C2 H2A 111.3 . .
C3 C2 H2B 111.3 . .
N4 C2 H2A 111.3 . .
N4 C2 H2B 111.3 . .
N4 C2 C3 102.49(17) . .
C2 C3 H3A 111.4 . .
C2 C3 H3B 111.4 . .
H3A C3 H3B 109.3 . .
N3 C3 C2 101.77(17) . .
N3 C3 H3A 111.4 . .
N3 C3 H3B 111.4 . .
C5 C4 S1 124.36(18) . .
C5 C4 C9 117.2(3) . .
C9 C4 S1 118.5(2) . .
C4 C5 H5 119.5 . .
C6 C5 C4 120.9(2) . .
C6 C5 H5 119.5 . .
C5 C6 H6 119.6 . .
C5 C6 C7 120.9(3) . .
C7 C6 H6 119.6 . .
C6 C7 C10 119.5(3) . .
C8 C7 C6 118.2(3) . .
C8 C7 C10 122.3(3) . .
C7 C8 H8 119.4 . .
C7 C8 C9 121.3(3) . .
C9 C8 H8 119.4 . .
C4 C9 H9 119.2 . .
C8 C9 C4 121.6(3) . .
C8 C9 H9 119.2 . .
C7 C10 H10A 109.5 . .
C7 C10 H10B 109.5 . .
C7 C10 H10C 109.5 . .
H10A C10 H10B 109.5 . .
H10A C10 H10C 109.5 . .
H10B C10 H10C 109.5 . .
C12 C11 C16 122.2(2) . .
C12 C11 N3 118.1(2) . .
C16 C11 N3 119.6(2) . .
C11 C12 C13 117.6(2) . .
C11 C12 C17 121.1(2) . .
C13 C12 C17 121.3(2) . .
C12 C13 H13 119.0 . .
C14 C13 C12 122.0(2) . .
C14 C13 H13 119.0 . .
C13 C14 C19 120.5(2) . .
C15 C14 C13 118.5(2) . .
C15 C14 C19 121.0(2) . .
C14 C15 H15 119.0 . .
C14 C15 C16 122.0(2) . .
C16 C15 H15 119.0 . .
C11 C16 C15 117.7(2) . .
C11 C16 C18 121.6(2) . .
C15 C16 C18 120.7(2) . .
C12 C17 H17A 109.5 . .
C12 C17 H17B 109.5 . .
C12 C17 H17C 109.5 . .
H17A C17 H17B 109.5 . .
H17A C17 H17C 109.5 . .
H17B C17 H17C 109.5 . .
C16 C18 H18A 109.5 . .
C16 C18 H18B 109.5 . .
C16 C18 H18C 109.5 . .
H18A C18 H18B 109.5 . .
H18A C18 H18C 109.5 . .
H18B C18 H18C 109.5 . .
C14 C19 H19A 109.5 . .
C14 C19 H19B 109.5 . .
C14 C19 H19C 109.5 . .
H19A C19 H19B 109.5 . .
H19A C19 H19C 109.5 . .
H19B C19 H19C 109.5 . .
C21 C20 N4 119.37(19) . .
C25 C20 C21 121.99(19) . .
C25 C20 N4 118.55(19) . .
C20 C21 C22 117.9(2) . .
C20 C21 C27 121.4(2) . .
C22 C21 C27 120.8(2) . .
C21 C22 H22 119.0 . .
C23 C22 C21 122.1(2) . .
C23 C22 H22 119.0 . .
C22 C23 C24 118.2(2) . .
C22 C23 C28 121.0(3) . .
C24 C23 C28 120.9(3) . .
C23 C24 H24 119.0 . .
C25 C24 C23 122.0(2) . .
C25 C24 H24 119.0 . .
C20 C25 C24 117.9(2) . .
C20 C25 C26 120.9(2) . .
C24 C25 C26 121.2(2) . .
C25 C26 H26A 109.5 . .
C25 C26 H26B 109.5 . .
C25 C26 H26C 109.5 . .
H26A C26 H26B 109.5 . .
H26A C26 H26C 109.5 . .
H26B C26 H26C 109.5 . .
C21 C27 H27A 109.5 . .
C21 C27 H27B 109.5 . .
C21 C27 H27C 109.5 . .
H27A C27 H27B 109.5 . .
H27A C27 H27C 109.5 . .
H27B C27 H27C 109.5 . .
C23 C28 H28A 109.5 . .
C23 C28 H28B 109.5 . .
C23 C28 H28C 109.5 . .
H28A C28 H28B 109.5 . .
H28A C28 H28C 109.5 . .
H28B C28 H28C 109.5 . .
C1 N3 C3 113.41(17) . .
C1 N3 C11 126.34(17) . .
C11 N3 C3 120.05(17) . .
C1 N4 C2 113.06(17) . .
C1 N4 C20 126.79(16) . .
C20 N4 C2 119.94(17) . .
H1CA C1C H1CB 108.4 . .
C2C C1C H1CA 110.1 . .
C2C C1C H1CB 110.1 . .
C2C C1C C3C 108.0(4) . 3_767
C3C C1C H1CA 110.1 3_767 .
C3C C1C H1CB 110.1 3_767 .
C1C C2C H2CA 110.0 . .
C1C C2C H2CB 110.0 . .
H2CA C2C H2CB 108.3 . .
C3C C2C C1C 108.6(4) . .
C3C C2C H2CA 110.0 . .
C3C C2C H2CB 110.0 . .
C1C C3C H3CA 110.0 3_767 .
C1C C3C H3CB 110.0 3_767 .
C2C C3C C1C 108.5(5) . 3_767
C2C C3C H3CA 110.0 . .
C2C C3C H3CB 110.0 . .
H3CA C3C H3CB 108.4 . .
H4CA C4C H4CB 108.6 . .
C5C C4C H4CA 110.4 . .
C5C C4C H4CB 110.4 . .
C6C C4C H4CA 110.4 3_767 .
C6C C4C H4CB 110.4 3_767 .
C6C C4C C5C 106.7(5) 3_767 .
C4C C5C H5CA 109.8 . .
C4C C5C H5CB 109.8 . .
C4C C5C C6C 109.4(6) . .
H5CA C5C H5CB 108.3 . .
C6C C5C H5CA 109.8 . .
C6C C5C H5CB 109.8 . .
C4C C6C C5C 107.1(5) 3_767 .
C4C C6C H6CA 110.3 3_767 .
C4C C6C H6CB 110.3 3_767 .
C5C C6C H6CA 110.3 . .
C5C C6C H6CB 110.3 . .
H6CA C6C H6CB 108.6 . .

loop_
_geom_bond_atom_site_label_1
_geom_bond_atom_site_label_2
_geom_bond_distance
_geom_bond_site_symmetry_2
Fe1 N1 1.6751(17) .
Fe1 N2 1.6729(19) .
Fe1 S1 2.2391(7) .
Fe1 C1 2.049(2) .
N1 O1 1.172(2) .
N2 O2 1.175(2) .
S1 C4 1.758(3) .
C1 N3 1.333(3) .
C1 N4 1.330(2) .
C2 H2A 0.9900 .
C2 H2B 0.9900 .
C2 C3 1.524(3) .
C2 N4 1.480(3) .
C3 H3A 0.9900 .
C3 H3B 0.9900 .
C3 N3 1.482(3) .
C4 C5 1.390(4) .
C4 C9 1.401(3) .
C5 H5 0.9500 .
C5 C6 1.380(4) .
C6 H6 0.9500 .
C6 C7 1.401(4) .
C7 C8 1.367(5) .
C7 C10 1.526(5) .
C8 H8 0.9500 .
C8 C9 1.370(4) .
C9 H9 0.9500 .
C10 H10A 0.9800 .
C10 H10B 0.9800 .
C10 H10C 0.9800 .
C11 C12 1.388(3) .
C11 C16 1.389(3) .
C11 N3 1.437(3) .
C12 C13 1.392(3) .
C12 C17 1.507(4) .
C13 H13 0.9500 .
C13 C14 1.383(4) .
C14 C15 1.378(3) .
C14 C19 1.512(3) .
C15 H15 0.9500 .
C15 C16 1.392(3) .
C16 C18 1.502(3) .
C17 H17A 0.9800 .
C17 H17B 0.9800 .
C17 H17C 0.9800 .
C18 H18A 0.9800 .
C18 H18B 0.9800 .
C18 H18C 0.9800 .
C19 H19A 0.9800 .
C19 H19B 0.9800 .
C19 H19C 0.9800 .
C20 C21 1.392(3) .
C20 C25 1.387(3) .
C20 N4 1.434(3) .
C21 C22 1.392(3) .
C21 C27 1.501(3) .
C22 H22 0.9500 .
C22 C23 1.376(4) .
C23 C24 1.392(4) .
C23 C28 1.505(3) .
C24 H24 0.9500 .
C24 C25 1.388(3) .
C25 C26 1.502(3) .
C26 H26A 0.9800 .
C26 H26B 0.9800 .
C26 H26C 0.9800 .
C27 H27A 0.9800 .
C27 H27B 0.9800 .
C27 H27C 0.9800 .
C28 H28A 0.9800 .
C28 H28B 0.9800 .
C28 H28C 0.9800 .
C1C H1CA 0.9900 .
C1C H1CB 0.9900 .
C1C C2C 1.541(5) .
C1C C3C 1.541(4) 3_767
C2C H2CA 0.9900 .
C2C H2CB 0.9900 .
C2C C3C 1.533(5) .
C3C C1C 1.541(4) 3_767
C3C H3CA 0.9900 .
C3C H3CB 0.9900 .
C4C H4CA 0.9900 .
C4C H4CB 0.9900 .
C4C C5C 1.534(5) .
C4C C6C 1.530(4) 3_767
C5C H5CA 0.9900 .
C5C H5CB 0.9900 .
C5C C6C 1.536(5) .
C6C C4C 1.530(4) 3_767
C6C H6CA 0.9900 .
C6C H6CB 0.9900 .

loop_
_geom_torsion_atom_site_label_1
_geom_torsion_atom_site_label_2
_geom_torsion_atom_site_label_3
_geom_torsion_atom_site_label_4
_geom_torsion
_geom_torsion_site_symmetry_1
_geom_torsion_site_symmetry_4
Fe1 S1 C4 C5 21.3(2) . .
Fe1 S1 C4 C9 -159.88(17) . .
Fe1 C1 N3 C3 176.86(18) . .
Fe1 C1 N3 C11 1.9(3) . .
Fe1 C1 N4 C2 176.19(17) . .
Fe1 C1 N4 C20 1.5(3) . .
N1 Fe1 N2 O2 2.7(9) . .
N2 Fe1 N1 O1 0.4(8) . .
S1 Fe1 N1 O1 122.4(8) . .
S1 Fe1 N2 O2 -123.1(9) . .
S1 C4 C5 C6 178.1(2) . .
S1 C4 C9 C8 -179.0(2) . .
C1 Fe1 N1 O1 -116.8(8) . .
C1 Fe1 N2 O2 121.0(9) . .
C2 C3 N3 C1 8.5(3) . .
C2 C3 N3 C11 -176.2(2) . .
C3 C2 N4 C1 8.4(3) . .
C3 C2 N4 C20 -176.5(2) . .
C4 C5 C6 C7 0.9(4) . .
C5 C4 C9 C8 0.0(4) . .
C5 C6 C7 C8 -0.3(4) . .
C5 C6 C7 C10 177.8(3) . .
C6 C7 C8 C9 -0.5(4) . .
C7 C8 C9 C4 0.7(4) . .
C9 C4 C5 C6 -0.8(4) . .
C10 C7 C8 C9 -178.5(3) . .
C11 C12 C13 C14 -0.7(3) . .
C12 C11 C16 C15 3.1(3) . .
C12 C11 C16 C18 -176.4(2) . .
C12 C11 N3 C1 -96.5(3) . .
C12 C11 N3 C3 88.9(3) . .
C12 C13 C14 C15 2.2(3) . .
C12 C13 C14 C19 -177.7(2) . .
C13 C14 C15 C16 -1.1(3) . .
C14 C15 C16 C11 -1.5(3) . .
C14 C15 C16 C18 178.1(2) . .
C16 C11 C12 C13 -2.1(3) . .
C16 C11 C12 C17 179.0(2) . .
C16 C11 N3 C1 86.0(3) . .
C16 C11 N3 C3 -88.7(3) . .
C17 C12 C13 C14 178.3(2) . .
C19 C14 C15 C16 178.8(2) . .
C20 C21 C22 C23 0.2(3) . .
C21 C20 C25 C24 -1.4(3) . .
C21 C20 C25 C26 179.5(2) . .
C21 C20 N4 C1 85.7(3) . .
C21 C20 N4 C2 -88.7(3) . .
C21 C22 C23 C24 -0.7(3) . .
C21 C22 C23 C28 179.5(2) . .
C22 C23 C24 C25 0.1(3) . .
C23 C24 C25 C20 0.9(3) . .
C23 C24 C25 C26 -180.0(2) . .
C25 C20 C21 C22 0.8(3) . .
C25 C20 C21 C27 -179.0(2) . .
C25 C20 N4 C1 -97.7(3) . .
C25 C20 N4 C2 87.9(3) . .
C27 C21 C22 C23 -179.9(2) . .
C28 C23 C24 C25 179.9(2) . .
N3 C1 N4 C2 -3.3(3) . .
N3 C1 N4 C20 -178.0(2) . .
N3 C11 C12 C13 -179.54(18) . .
N3 C11 C12 C17 1.5(3) . .
N3 C11 C16 C15 -179.47(19) . .
N3 C11 C16 C18 1.0(3) . .
N4 C1 N3 C3 -3.6(3) . .
N4 C1 N3 C11 -178.6(2) . .
N4 C2 C3 N3 -9.2(3) . .
N4 C20 C21 C22 177.32(18) . .
N4 C20 C21 C27 -2.5(3) . .
N4 C20 C25 C24 -177.89(18) . .
N4 C20 C25 C26 2.9(3) . .
C1C C2C C3C C1C -62.8(7) . 3_767
C3C C1C C2C C3C 62.4(7) 3_767 .
C4C C5C C6C C4C -64.7(8) . 3_767
C6C C4C C5C C6C 64.5(8) 3_767 .
